data_7239956
loop_
_publ_author_name
'Liu, Renfei'
'Zhu, Guanxing'
'Zhang, Gang'

_publ_section_title
;
 N-Substitution of acridone with electron-donating groups: crystal
 packing, intramolecular charge transfer and tuneable aggregation induced
 emission
;
_journal_issue 12
_journal_name_full 'RSC Advances'
_journal_page_first 7092
_journal_page_last 7098
_journal_paper_doi 10.1039/C9RA10615D
_journal_volume 10
_journal_year 2020
_chemical_formula_moiety 'C33 H26 N2 O3'
_chemical_formula_sum 'C33 H26 N2 O3'
_chemical_formula_weight 498.56
_space_group_crystal_system monoclinic
_space_group_IT_number 14
_space_group_name_Hall '-P 2yn'
_space_group_name_H-M_alt 'P 1 21/n 1'
_atom_sites_solution_hydrogens geom
_atom_sites_solution_primary dual
_audit_creation_date 2018-07-31
_audit_creation_method
;
Olex2 1.2
(compiled 2018.05.29 svn.r3508 for OlexSys, GUI svn.r5506)
;
_audit_update_record
;
2019-12-15 deposited with the CCDC.	2020-02-12 downloaded from the CCDC.
;
_cell_angle_alpha 90
_cell_angle_beta 100.0920(10)
_cell_angle_gamma 90
_cell_formula_units_Z 4
_cell_length_a 11.3406(5)
_cell_length_b 9.8838(5)
_cell_length_c 23.6490(12)
_cell_measurement_reflns_used 8956
_cell_measurement_temperature 293.3
_cell_measurement_theta_max 25.010
_cell_measurement_theta_min 2.239
_cell_volume 2609.8(2)
_computing_cell_refinement 'SAINT v8.34A (Bruker, 2013)'
_computing_data_reduction 'SAINT v8.34A (Bruker, 2013)'
_computing_molecular_graphics 'Olex2 (Dolomanov et al., 2009)'
_computing_publication_material 'Olex2 (Dolomanov et al., 2009)'
_computing_structure_refinement 'ShelXL (Sheldrick, 2015)'
_computing_structure_solution 'ShelXT (Sheldrick, 2015)'
_diffrn_ambient_temperature 293.3
_diffrn_detector 'CCD area detector'
_diffrn_detector_area_resol_mean 7.9
_diffrn_detector_type 'Bruker SMART CCD 1K area detector'
_diffrn_measured_fraction_theta_full 1.000
_diffrn_measured_fraction_theta_max 0.994
_diffrn_measurement_device 'three-circle diffractometer'
_diffrn_measurement_device_type 'Bruker SMART CCD 1K'
_diffrn_measurement_method '\w scans'
_diffrn_radiation_monochromator graphite
_diffrn_radiation_probe x-ray
_diffrn_radiation_type MoK\a
_diffrn_radiation_wavelength 0.71076
_diffrn_reflns_av_R_equivalents 0.0706
_diffrn_reflns_av_unetI/netI 0.0782
_diffrn_reflns_Laue_measured_fraction_full 1.000
_diffrn_reflns_Laue_measured_fraction_max 0.994
_diffrn_reflns_limit_h_max 15
_diffrn_reflns_limit_h_min -15
_diffrn_reflns_limit_k_max 13
_diffrn_reflns_limit_k_min -13
_diffrn_reflns_limit_l_max 31
_diffrn_reflns_limit_l_min -30
_diffrn_reflns_number 42064
_diffrn_reflns_point_group_measured_fraction_full 1.000
_diffrn_reflns_point_group_measured_fraction_max 0.994
_diffrn_reflns_theta_full 25.243
_diffrn_reflns_theta_max 28.591
_diffrn_reflns_theta_min 2.157
_diffrn_source 'sealed X-ray tube'
_diffrn_source_target Mo
_exptl_absorpt_coefficient_mu 0.082
_exptl_absorpt_correction_T_max 0.7457
_exptl_absorpt_correction_T_min 0.7019
_exptl_absorpt_correction_type multi-scan
_exptl_absorpt_process_details
;
SADABS-2014/5 (Bruker,2014/5) was used for absorption correction.
wR2(int) was 0.0631 before and 0.0564 after correction.
The Ratio of minimum to maximum transmission is 0.9413.
The \l/2 correction factor is 0.00150.
;
_exptl_crystal_colour 'clear light colourless'
_exptl_crystal_colour_lustre clear
_exptl_crystal_colour_modifier light
_exptl_crystal_colour_primary colourless
_exptl_crystal_density_diffrn 1.269
_exptl_crystal_description block
_exptl_crystal_F_000 1048
_exptl_crystal_size_max 0.3
_exptl_crystal_size_mid 0.3
_exptl_crystal_size_min 0.3
_refine_diff_density_max 0.207
_refine_diff_density_min -0.205
_refine_diff_density_rms 0.037
_refine_ls_extinction_method none
_refine_ls_goodness_of_fit_ref 1.024
_refine_ls_hydrogen_treatment constr
_refine_ls_matrix_type full
_refine_ls_number_parameters 345
_refine_ls_number_reflns 6642
_refine_ls_number_restraints 0
_refine_ls_restrained_S_all 1.024
_refine_ls_R_factor_all 0.1695
_refine_ls_R_factor_gt 0.0748
_refine_ls_shift/su_max 0.000
_refine_ls_shift/su_mean 0.000
_refine_ls_structure_factor_coef Fsqd
_refine_ls_weighting_details 'w=1/[\s^2^(Fo^2^)+(0.0456P)^2^+1.1847P] where P=(Fo^2^+2Fc^2^)/3'
_refine_ls_weighting_scheme calc
_refine_ls_wR_factor_gt 0.1239
_refine_ls_wR_factor_ref 0.1516
_reflns_Friedel_coverage 0.000
_reflns_number_gt 3320
_reflns_number_total 6642
_reflns_threshold_expression 'I > 2\s(I)'
_cod_data_source_file c9ra10615d2.cif
_cod_data_source_block mo_20180119a_0m
_cod_depositor_comments 'Adding full bibliography for 7239954--7239956.cif.'
_cod_database_code 7239956
_shelx_shelxl_version_number 2017/1
_shelx_space_group_comment
;
The symmetry employed for this shelxl refinement is uniquely defined
by the following loop, which should always be used as a source of
symmetry information in preference to the above space-group names.
They are only intended as comments.
;
_shelx_estimated_absorpt_t_max 0.976
_shelx_estimated_absorpt_t_min 0.976
_olex2_refinement_description
;
1. Fixed Uiso
 At 1.2 times of:
  All C(H) groups
 At 1.5 times of:
  All C(H,H,H) groups
2.a Aromatic/amide H refined with riding coordinates:
 C19(H19), C18(H18), C6(H6), C12(H12), C21(H21), C9(H9), C15(H15), C31(H31),
 C16(H16), C32(H32), C3(H3), C22(H22), C11(H11), C5(H5), C10(H10), C28(H28),
 C29(H29), C4(H4), C24(H24), C25(H25)
2.b Idealised Me refined as rotating group:
 C33(H33A,H33B,H33C), C26(H26A,H26B,H26C)
;
_olex2_submission_special_instructions 'No special instructions were received'

loop_
_space_group_symop_operation_xyz
'x, y, z'
'-x+1/2, y+1/2, -z+1/2'
'-x, -y, -z'
'x-1/2, -y-1/2, z-1/2'

loop_
_atom_site_label
_atom_site_type_symbol
_atom_site_fract_x
_atom_site_fract_y
_atom_site_fract_z
_atom_site_U_iso_or_equiv
_atom_site_adp_type
_atom_site_occupancy
_atom_site_site_symmetry_order
_atom_site_calc_flag
_atom_site_refinement_flags_posn
_atom_site_refinement_flags_adp
_atom_site_refinement_flags_occupancy
_atom_site_disorder_assembly
_atom_site_disorder_group
O3 O 1.04541(14) 0.41223(19) 0.94517(7) 0.0621(5) Uani 1 1 d . . . . .
O1 O 0.88341(15) 0.42879(18) 0.38112(7) 0.0626(5) Uani 1 1 d . . . . .
N1 N 0.79591(15) 0.46218(18) 0.54134(7) 0.0412(5) Uani 1 1 d . . . . .
O2 O 0.19914(14) 0.4598(3) 0.80021(8) 0.0894(7) Uani 1 1 d . . . . .
N2 N 0.66841(16) 0.4672(3) 0.76091(8) 0.0602(6) Uani 1 1 d . . . . .
C7 C 0.75089(18) 0.5560(2) 0.49939(9) 0.0392(5) Uani 1 1 d . . . . .
C8 C 0.87626(18) 0.3630(2) 0.53105(9) 0.0402(5) Uani 1 1 d . . . . .
C2 C 0.77949(19) 0.5464(2) 0.44407(9) 0.0411(5) Uani 1 1 d . . . . .
C19 C 0.83492(19) 0.5257(2) 0.64275(9) 0.0439(6) Uani 1 1 d . . . . .
H19 H 0.907359 0.563555 0.637591 0.053 Uiso 1 1 calc R . . . .
C30 C 0.95322(19) 0.4172(2) 0.89927(9) 0.0426(5) Uani 1 1 d . . . . .
C13 C 0.90997(18) 0.3520(2) 0.47689(9) 0.0403(5) Uani 1 1 d . . . . .
C20 C 0.54805(19) 0.4659(3) 0.77026(9) 0.0449(6) Uani 1 1 d . . . . .
C1 C 0.85927(19) 0.4412(2) 0.42991(9) 0.0433(6) Uani 1 1 d . . . . .
C14 C 0.75991(18) 0.4685(2) 0.59697(9) 0.0414(5) Uani 1 1 d . . . . .
C18 C 0.80270(19) 0.5268(2) 0.69612(9) 0.0460(6) Uani 1 1 d . . . . .
H18 H 0.853270 0.566980 0.726725 0.055 Uiso 1 1 calc R . . . .
C27 C 0.76334(18) 0.4482(3) 0.80855(9) 0.0446(6) Uani 1 1 d . . . . .
C17 C 0.69625(19) 0.4692(3) 0.70514(9) 0.0459(6) Uani 1 1 d . . . . .
C6 C 0.6794(2) 0.6635(3) 0.51201(10) 0.0498(6) Uani 1 1 d . . . . .
H6 H 0.660454 0.671254 0.548581 0.060 Uiso 1 1 calc R . . . .
C12 C 0.9923(2) 0.2522(2) 0.46812(11) 0.0519(6) Uani 1 1 d . . . . .
H12 H 1.015114 0.244993 0.432350 0.062 Uiso 1 1 calc R . . . .
C21 C 0.5103(2) 0.3758(3) 0.80738(10) 0.0516(6) Uani 1 1 d . . . . .
H21 H 0.564137 0.313266 0.826651 0.062 Uiso 1 1 calc R . . . .
C9 C 0.9248(2) 0.2719(2) 0.57439(11) 0.0536(6) Uani 1 1 d . . . . .
H9 H 0.902753 0.277342 0.610401 0.064 Uiso 1 1 calc R . . . .
C23 C 0.31269(19) 0.4666(3) 0.78815(10) 0.0545(7) Uani 1 1 d . . . . .
C15 C 0.6525(2) 0.4146(3) 0.60470(10) 0.0545(7) Uani 1 1 d . . . . .
H15 H 0.600839 0.377854 0.573597 0.065 Uiso 1 1 calc R . . . .
C31 C 0.9394(2) 0.3302(3) 0.85383(10) 0.0552(7) Uani 1 1 d . . . . .
H31 H 0.993942 0.260344 0.853019 0.066 Uiso 1 1 calc R . . . .
C16 C 0.6205(2) 0.4147(3) 0.65847(10) 0.0581(7) Uani 1 1 d . . . . .
H16 H 0.547433 0.377893 0.663308 0.070 Uiso 1 1 calc R . . . .
C32 C 0.8443(2) 0.3459(3) 0.80895(10) 0.0545(7) Uani 1 1 d . . . . .
H32 H 0.835316 0.285353 0.778385 0.065 Uiso 1 1 calc R . . . .
C3 C 0.7327(2) 0.6437(3) 0.40298(10) 0.0544(7) Uani 1 1 d . . . . .
H3 H 0.749759 0.637199 0.366015 0.065 Uiso 1 1 calc R . . . .
C22 C 0.3940(2) 0.3769(3) 0.81649(11) 0.0587(7) Uani 1 1 d . . . . .
H22 H 0.370270 0.315785 0.842229 0.070 Uiso 1 1 calc R . . . .
C11 C 1.0396(2) 0.1656(3) 0.51066(13) 0.0628(7) Uani 1 1 d . . . . .
H11 H 1.094983 0.100623 0.504201 0.075 Uiso 1 1 calc R . . . .
C5 C 0.6373(2) 0.7568(3) 0.47099(11) 0.0591(7) Uani 1 1 d . . . . .
H5 H 0.590507 0.828074 0.480102 0.071 Uiso 1 1 calc R . . . .
C10 C 1.0044(2) 0.1750(3) 0.56384(13) 0.0630(7) Uani 1 1 d . . . . .
H10 H 1.035516 0.114587 0.592780 0.076 Uiso 1 1 calc R . . . .
C28 C 0.7769(2) 0.5328(3) 0.85512(11) 0.0658(8) Uani 1 1 d . . . . .
H28 H 0.721992 0.602212 0.856165 0.079 Uiso 1 1 calc R . . . .
C29 C 0.8700(2) 0.5171(3) 0.90024(11) 0.0651(8) Uani 1 1 d . . . . .
H29 H 0.876568 0.574737 0.931721 0.078 Uiso 1 1 calc R . . . .
C4 C 0.6630(2) 0.7474(3) 0.41596(11) 0.0623(7) Uani 1 1 d . . . . .
H4 H 0.633001 0.811185 0.388228 0.075 Uiso 1 1 calc R . . . .
C24 C 0.3486(2) 0.5555(3) 0.75081(12) 0.0751(9) Uani 1 1 d . . . . .
H24 H 0.294264 0.616552 0.730842 0.090 Uiso 1 1 calc R . . . .
C25 C 0.4660(2) 0.5549(3) 0.74263(12) 0.0753(9) Uani 1 1 d . . . . .
H25 H 0.489944 0.617310 0.717461 0.090 Uiso 1 1 calc R . . . .
C33 C 1.1423(3) 0.3249(4) 0.94223(13) 0.0935(11) Uani 1 1 d . . . . .
H33A H 1.175348 0.345319 0.908506 0.140 Uiso 1 1 calc GR . . . .
H33B H 1.114918 0.232833 0.940444 0.140 Uiso 1 1 calc GR . . . .
H33C H 1.202787 0.336986 0.975729 0.140 Uiso 1 1 calc GR . . . .
C26 C 0.1126(2) 0.5478(5) 0.76903(15) 0.1314(19) Uani 1 1 d . . . . .
H26A H 0.092765 0.517579 0.729944 0.197 Uiso 1 1 calc GR . . . .
H26B H 0.144539 0.637905 0.769901 0.197 Uiso 1 1 calc GR . . . .
H26C H 0.041804 0.547640 0.786139 0.197 Uiso 1 1 calc GR . . . .

loop_
_atom_site_aniso_label
_atom_site_aniso_U_11
_atom_site_aniso_U_22
_atom_site_aniso_U_33
_atom_site_aniso_U_23
_atom_site_aniso_U_13
_atom_site_aniso_U_12
O3 0.0503(10) 0.0842(13) 0.0470(10) -0.0076(9) -0.0043(8) 0.0152(9)
O1 0.0732(12) 0.0773(13) 0.0421(10) -0.0116(9) 0.0235(9) -0.0016(10)
N1 0.0420(10) 0.0488(12) 0.0347(10) -0.0010(9) 0.0118(8) -0.0002(9)
O2 0.0343(9) 0.165(2) 0.0718(13) 0.0444(14) 0.0161(9) 0.0037(12)
N2 0.0325(10) 0.1161(19) 0.0334(11) 0.0109(11) 0.0097(8) 0.0042(11)
C7 0.0349(11) 0.0467(14) 0.0360(12) -0.0039(10) 0.0064(9) -0.0049(10)
C8 0.0367(12) 0.0389(13) 0.0464(13) -0.0051(11) 0.0107(10) -0.0092(11)
C2 0.0395(12) 0.0488(14) 0.0350(12) -0.0067(10) 0.0068(10) -0.0085(11)
C19 0.0341(11) 0.0581(15) 0.0413(13) 0.0022(11) 0.0115(10) -0.0062(11)
C30 0.0394(12) 0.0523(15) 0.0358(12) 0.0017(11) 0.0055(10) 0.0036(11)
C13 0.0375(12) 0.0388(13) 0.0459(13) -0.0122(10) 0.0111(10) -0.0113(10)
C20 0.0348(12) 0.0677(16) 0.0337(12) 0.0060(11) 0.0100(10) 0.0009(12)
C1 0.0409(12) 0.0495(15) 0.0416(13) -0.0125(11) 0.0130(10) -0.0142(11)
C14 0.0393(12) 0.0534(14) 0.0336(12) 0.0034(11) 0.0127(10) -0.0025(11)
C18 0.0354(12) 0.0662(16) 0.0362(12) -0.0012(11) 0.0055(10) -0.0049(11)
C27 0.0334(12) 0.0682(17) 0.0343(12) 0.0040(12) 0.0115(10) 0.0012(12)
C17 0.0339(12) 0.0713(17) 0.0338(12) 0.0075(11) 0.0093(10) 0.0030(12)
C6 0.0484(14) 0.0606(16) 0.0426(14) -0.0039(12) 0.0138(11) 0.0063(13)
C12 0.0488(14) 0.0489(15) 0.0606(16) -0.0169(13) 0.0167(12) -0.0108(13)
C21 0.0444(14) 0.0580(16) 0.0529(15) 0.0166(12) 0.0100(11) 0.0079(12)
C9 0.0583(15) 0.0482(15) 0.0567(16) 0.0071(13) 0.0167(12) -0.0034(13)
C23 0.0343(12) 0.090(2) 0.0404(13) 0.0134(13) 0.0094(10) -0.0031(13)
C15 0.0449(14) 0.0787(19) 0.0396(13) -0.0039(13) 0.0072(11) -0.0175(13)
C31 0.0668(16) 0.0523(16) 0.0444(14) -0.0046(12) 0.0043(12) 0.0248(13)
C16 0.0395(13) 0.091(2) 0.0456(15) 0.0062(14) 0.0114(11) -0.0196(13)
C32 0.0658(16) 0.0590(16) 0.0370(14) -0.0102(12) 0.0043(12) 0.0079(14)
C3 0.0584(15) 0.0704(18) 0.0335(13) 0.0014(12) 0.0058(11) -0.0040(14)
C22 0.0474(14) 0.0753(19) 0.0553(15) 0.0272(14) 0.0144(12) -0.0068(13)
C11 0.0571(16) 0.0451(16) 0.087(2) -0.0136(15) 0.0158(15) 0.0002(13)
C5 0.0512(15) 0.0632(18) 0.0616(17) -0.0010(14) 0.0066(13) 0.0118(14)
C10 0.0646(17) 0.0431(15) 0.080(2) 0.0071(14) 0.0091(15) 0.0005(14)
C28 0.0530(15) 0.083(2) 0.0594(17) -0.0163(15) 0.0033(13) 0.0313(15)
C29 0.0575(16) 0.0767(19) 0.0560(16) -0.0277(14) -0.0041(13) 0.0217(15)
C4 0.0615(16) 0.0696(19) 0.0529(17) 0.0099(14) 0.0018(13) 0.0108(15)
C24 0.0438(14) 0.110(2) 0.0741(19) 0.0512(18) 0.0181(13) 0.0218(16)
C25 0.0478(15) 0.108(2) 0.0746(19) 0.0567(18) 0.0238(14) 0.0092(16)
C33 0.0697(19) 0.140(3) 0.065(2) 0.002(2) -0.0035(15) 0.053(2)
C26 0.0395(16) 0.268(6) 0.090(2) 0.072(3) 0.0179(16) 0.036(2)

loop_
_atom_type_symbol
_atom_type_description
_atom_type_scat_dispersion_real
_atom_type_scat_dispersion_imag
_atom_type_scat_source
C C 0.0033 0.0016 'International Tables Vol C Tables 4.2.6.8 and 6.1.1.4'
H H 0.0000 0.0000 'International Tables Vol C Tables 4.2.6.8 and 6.1.1.4'
N N 0.0061 0.0033 'International Tables Vol C Tables 4.2.6.8 and 6.1.1.4'
O O 0.0106 0.0060 'International Tables Vol C Tables 4.2.6.8 and 6.1.1.4'

loop_
_geom_angle_atom_site_label_1
_geom_angle_atom_site_label_2
_geom_angle_atom_site_label_3
_geom_angle
_geom_angle_site_symmetry_1
_geom_angle_site_symmetry_3
_geom_angle_publ_flag
C30 O3 C33 118.5(2) . . ?
C7 N1 C8 121.13(17) . . ?
C7 N1 C14 119.61(18) . . ?
C8 N1 C14 119.25(18) . . ?
C23 O2 C26 116.9(2) . . ?
C20 N2 C27 119.22(17) . . ?
C17 N2 C20 121.66(18) . . ?
C17 N2 C27 118.60(17) . . ?
N1 C7 C2 120.3(2) . . ?
N1 C7 C6 120.59(19) . . ?
C6 C7 C2 119.1(2) . . ?
N1 C8 C13 120.4(2) . . ?
N1 C8 C9 120.7(2) . . ?
C9 C8 C13 118.9(2) . . ?
C7 C2 C1 121.1(2) . . ?
C3 C2 C7 118.5(2) . . ?
C3 C2 C1 120.3(2) . . ?
C14 C19 H19 120.0 . . ?
C18 C19 H19 120.0 . . ?
C18 C19 C14 119.9(2) . . ?
C31 C30 O3 124.6(2) . . ?
C31 C30 C29 118.9(2) . . ?
C29 C30 O3 116.5(2) . . ?
C8 C13 C1 121.0(2) . . ?
C12 C13 C8 119.0(2) . . ?
C12 C13 C1 119.9(2) . . ?
C21 C20 N2 121.5(2) . . ?
C25 C20 N2 120.9(2) . . ?
C25 C20 C21 117.6(2) . . ?
O1 C1 C2 122.2(2) . . ?
O1 C1 C13 122.0(2) . . ?
C2 C1 C13 115.81(19) . . ?
C19 C14 N1 119.98(18) . . ?
C15 C14 N1 120.25(19) . . ?
C15 C14 C19 119.74(19) . . ?
C19 C18 H18 119.4 . . ?
C19 C18 C17 121.2(2) . . ?
C17 C18 H18 119.4 . . ?
C32 C27 N2 121.1(2) . . ?
C32 C27 C28 117.8(2) . . ?
C28 C27 N2 121.1(2) . . ?
C18 C17 N2 119.6(2) . . ?
C16 C17 N2 122.1(2) . . ?
C16 C17 C18 118.3(2) . . ?
C7 C6 H6 119.8 . . ?
C5 C6 C7 120.3(2) . . ?
C5 C6 H6 119.8 . . ?
C13 C12 H12 119.3 . . ?
C11 C12 C13 121.5(2) . . ?
C11 C12 H12 119.3 . . ?
C20 C21 H21 119.6 . . ?
C20 C21 C22 120.8(2) . . ?
C22 C21 H21 119.6 . . ?
C8 C9 H9 119.9 . . ?
C10 C9 C8 120.2(2) . . ?
C10 C9 H9 119.9 . . ?
C22 C23 O2 116.4(2) . . ?
C24 C23 O2 124.6(2) . . ?
C24 C23 C22 119.0(2) . . ?
C14 C15 H15 119.8 . . ?
C14 C15 C16 120.3(2) . . ?
C16 C15 H15 119.8 . . ?
C30 C31 H31 120.0 . . ?
C30 C31 C32 120.1(2) . . ?
C32 C31 H31 120.0 . . ?
C17 C16 H16 119.7 . . ?
C15 C16 C17 120.5(2) . . ?
C15 C16 H16 119.7 . . ?
C27 C32 C31 121.4(2) . . ?
C27 C32 H32 119.3 . . ?
C31 C32 H32 119.3 . . ?
C2 C3 H3 119.2 . . ?
C4 C3 C2 121.6(2) . . ?
C4 C3 H3 119.2 . . ?
C21 C22 H22 119.6 . . ?
C23 C22 C21 120.8(2) . . ?
C23 C22 H22 119.6 . . ?
C12 C11 H11 120.3 . . ?
C12 C11 C10 119.4(3) . . ?
C10 C11 H11 120.3 . . ?
C6 C5 H5 119.4 . . ?
C6 C5 C4 121.2(2) . . ?
C4 C5 H5 119.4 . . ?
C9 C10 C11 121.0(3) . . ?
C9 C10 H10 119.5 . . ?
C11 C10 H10 119.5 . . ?
C27 C28 H28 119.4 . . ?
C27 C28 C29 121.3(2) . . ?
C29 C28 H28 119.4 . . ?
C30 C29 C28 120.5(2) . . ?
C30 C29 H29 119.8 . . ?
C28 C29 H29 119.8 . . ?
C3 C4 C5 119.2(2) . . ?
C3 C4 H4 120.4 . . ?
C5 C4 H4 120.4 . . ?
C23 C24 H24 120.1 . . ?
C23 C24 C25 119.7(2) . . ?
C25 C24 H24 120.1 . . ?
C20 C25 C24 122.1(2) . . ?
C20 C25 H25 119.0 . . ?
C24 C25 H25 119.0 . . ?
O3 C33 H33A 109.5 . . ?
O3 C33 H33B 109.5 . . ?
O3 C33 H33C 109.5 . . ?
H33A C33 H33B 109.5 . . ?
H33A C33 H33C 109.5 . . ?
H33B C33 H33C 109.5 . . ?
O2 C26 H26A 109.5 . . ?
O2 C26 H26B 109.5 . . ?
O2 C26 H26C 109.5 . . ?
H26A C26 H26B 109.5 . . ?
H26A C26 H26C 109.5 . . ?
H26B C26 H26C 109.5 . . ?

loop_
_geom_bond_atom_site_label_1
_geom_bond_atom_site_label_2
_geom_bond_distance
_geom_bond_site_symmetry_2
_geom_bond_publ_flag
O3 C30 1.370(2) . ?
O3 C33 1.409(3) . ?
O1 C1 1.238(2) . ?
N1 C7 1.389(3) . ?
N1 C8 1.389(3) . ?
N1 C14 1.446(3) . ?
O2 C23 1.369(3) . ?
O2 C26 1.418(4) . ?
N2 C20 1.420(3) . ?
N2 C27 1.428(3) . ?
N2 C17 1.409(3) . ?
C7 C2 1.405(3) . ?
C7 C6 1.400(3) . ?
C8 C13 1.404(3) . ?
C8 C9 1.402(3) . ?
C2 C1 1.455(3) . ?
C2 C3 1.403(3) . ?
C19 H19 0.9300 . ?
C19 C14 1.376(3) . ?
C19 C18 1.374(3) . ?
C30 C31 1.364(3) . ?
C30 C29 1.369(3) . ?
C13 C1 1.456(3) . ?
C13 C12 1.398(3) . ?
C20 C21 1.370(3) . ?
C20 C25 1.362(3) . ?
C14 C15 1.371(3) . ?
C18 H18 0.9300 . ?
C18 C17 1.385(3) . ?
C27 C32 1.364(3) . ?
C27 C28 1.370(3) . ?
C17 C16 1.384(3) . ?
C6 H6 0.9300 . ?
C6 C5 1.362(3) . ?
C12 H12 0.9300 . ?
C12 C11 1.357(3) . ?
C21 H21 0.9300 . ?
C21 C22 1.373(3) . ?
C9 H9 0.9300 . ?
C9 C10 1.369(3) . ?
C23 C22 1.368(3) . ?
C23 C24 1.358(3) . ?
C15 H15 0.9300 . ?
C15 C16 1.382(3) . ?
C31 H31 0.9300 . ?
C31 C32 1.383(3) . ?
C16 H16 0.9300 . ?
C32 H32 0.9300 . ?
C3 H3 0.9300 . ?
C3 C4 1.362(3) . ?
C22 H22 0.9300 . ?
C11 H11 0.9300 . ?
C11 C10 1.387(4) . ?
C5 H5 0.9300 . ?
C5 C4 1.386(3) . ?
C10 H10 0.9300 . ?
C28 H28 0.9300 . ?
C28 C29 1.372(3) . ?
C29 H29 0.9300 . ?
C4 H4 0.9300 . ?
C24 H24 0.9300 . ?
C24 C25 1.378(3) . ?
C25 H25 0.9300 . ?
C33 H33A 0.9600 . ?
C33 H33B 0.9600 . ?
C33 H33C 0.9600 . ?
C26 H26A 0.9600 . ?
C26 H26B 0.9600 . ?
C26 H26C 0.9600 . ?
